data_4068548
loop_
_publ_author_name
'Krempner, Clemens'
'J\"ager-Fiedler, Ulrike'
'K\"ockerling, Martin'
'Reinke, Helmut'

_publ_section_title
;
 Synthesis and Structures of Titanium and Zirconium Trisiloxides
;
_journal_issue 1
_journal_name_full Organometallics
_journal_page_first 382
_journal_paper_doi 10.1021/om800930s
_journal_volume 28
_journal_year 2009
_chemical_formula_moiety 'C50 H152 O6 Si26 Zr1'
_chemical_formula_sum 'C50 H152 O6 Si26 Zr'
_chemical_formula_weight 1671.20
_space_group_IT_number 14
_symmetry_cell_setting monoclinic
_symmetry_space_group_name_Hall '-P 2ybc'
_symmetry_space_group_name_H-M 'P 1 21/c 1'
_atom_sites_solution_hydrogens geom
_atom_sites_solution_primary direct
_atom_sites_solution_secondary difmap
_audit_creation_method 'ct.exe (M. K\"ockerling, 1996)'
_cell_angle_alpha 90.00
_cell_angle_beta 115.082(2)
_cell_angle_gamma 90.00
_cell_formula_units_Z 2
_cell_length_a 14.6636(7)
_cell_length_b 26.479(2)
_cell_length_c 14.9466(7)
_cell_measurement_reflns_used 5813
_cell_measurement_temperature 173(2)
_cell_measurement_theta_max 27.62
_cell_measurement_theta_min 2.15
_cell_volume 5256.2(5)
_computing_cell_refinement 'Bruker XSCANS'
_computing_data_collection 'Bruker XSCANS'
_computing_data_reduction 'Bruker SHELXTL'
_computing_molecular_graphics 'Bruker SHELXTL'
_computing_publication_material 'Bruker SHELXTL'
_computing_structure_refinement 'SHELXL-97 (Sheldrick, 1997)'
_computing_structure_solution 'SHELXS-97 (Sheldrick, 1990)'
_diffrn_ambient_temperature 173(2)
_diffrn_measured_fraction_theta_full 0.999
_diffrn_measured_fraction_theta_max 0.999
_diffrn_measurement_device_type 'CCD area detector'
_diffrn_measurement_method 'phi and omega scans'
_diffrn_radiation_monochromator graphite
_diffrn_radiation_source 'fine-focus sealed tube'
_diffrn_radiation_type MoK\a
_diffrn_radiation_wavelength 0.71073
_diffrn_reflns_av_R_equivalents 0.0468
_diffrn_reflns_av_sigmaI/netI 0.0407
_diffrn_reflns_limit_h_max 19
_diffrn_reflns_limit_h_min -19
_diffrn_reflns_limit_k_max 34
_diffrn_reflns_limit_k_min -34
_diffrn_reflns_limit_l_max 19
_diffrn_reflns_limit_l_min -19
_diffrn_reflns_number 58667
_diffrn_reflns_theta_full 28.00
_diffrn_reflns_theta_max 28.00
_diffrn_reflns_theta_min 2.68
_exptl_absorpt_coefficient_mu 0.434
_exptl_absorpt_correction_T_max 0.9260
_exptl_absorpt_correction_T_min 0.8666
_exptl_absorpt_correction_type multi-scan
_exptl_absorpt_process_details SADABS
_exptl_crystal_colour colourless
_exptl_crystal_density_diffrn 1.056
_exptl_crystal_density_method 'not measured'
_exptl_crystal_description irregular
_exptl_crystal_F_000 1808
_exptl_crystal_size_max 0.34
_exptl_crystal_size_mid 0.19
_exptl_crystal_size_min 0.18
_refine_diff_density_max 2.023
_refine_diff_density_min -2.037
_refine_diff_density_rms 0.085
_refine_ls_extinction_method none
_refine_ls_goodness_of_fit_ref 1.096
_refine_ls_hydrogen_treatment constr
_refine_ls_matrix_type full
_refine_ls_number_parameters 387
_refine_ls_number_reflns 12670
_refine_ls_number_restraints 6
_refine_ls_restrained_S_all 1.097
_refine_ls_R_factor_all 0.1056
_refine_ls_R_factor_gt 0.0683
_refine_ls_shift/su_max 0.007
_refine_ls_shift/su_mean 0.000
_refine_ls_structure_factor_coef Fsqd
_refine_ls_weighting_details 'calc w=1/[\s^2^(Fo^2^)+(0.0945P)^2^+4.5341P] where P=(Fo^2^+2Fc^2^)/3'
_refine_ls_weighting_scheme calc
_refine_ls_wR_factor_gt 0.1796
_refine_ls_wR_factor_ref 0.1977
_reflns_number_gt 8493
_reflns_number_total 12670
_reflns_threshold_expression >2sigma(I)
_cod_data_source_file om800930s_si_002.cif
_cod_data_source_block CK1010-C50H152O6Si26Zr
_cod_depositor_comments
;
The following automatic conversions were performed:

'_symmetry_cell_setting' value 'Monoclinic' changed to 'monoclinic'
according to /home/saulius/struct/CIF-dictionaries/cif_core.dic
dictionary named 'cif_core.dic' version 2.4.2 from 2011-04-26.

Automatic conversion script
Id: cif_fix_values 1715 2011-07-08 13:25:40Z adriana 
;
_cod_original_sg_symbol_H-M 'P 21/c'
_cod_original_formula_sum 'C50 H152 O6 Si26 Zr1'
_cod_database_code 4068548

loop_
_symmetry_equiv_pos_as_xyz
'x, y, z'
'-x, y+1/2, -z+1/2'
'-x, -y, -z'
'x, -y-1/2, z-1/2'

loop_
_atom_site_label
_atom_site_type_symbol
_atom_site_fract_x
_atom_site_fract_y
_atom_site_fract_z
_atom_site_U_iso_or_equiv
_atom_site_adp_type
_atom_site_occupancy
_atom_site_symmetry_multiplicity
_atom_site_calc_flag
_atom_site_refinement_flags
_atom_site_disorder_assembly
_atom_site_disorder_group
Zr1 Zr 0.51818(5) 0.99413(4) 0.00195(10) 0.0499(2) Uani 0.50 1 d P . .
O1 O 0.41332(17) 0.94113(8) -0.08371(16) 0.0382(5) Uani 1 1 d . . .
O2 O 0.41219(15) 1.00136(8) 0.08177(16) 0.0355(5) Uani 1 1 d . . .
H1 H 0.3845 1.0295 0.0535 0.053 Uiso 0.50 1 d PR . .
O3 O 0.59846(16) 0.94719(9) 0.10393(17) 0.0429(5) Uani 1 1 d . . .
H2 H 0.6449 0.9662 0.1485 0.064 Uiso 0.50 1 d PR . .
Si1 Si 0.30512(8) 0.86088(4) -0.31839(7) 0.0470(2) Uani 1 1 d . . .
C1 C 0.2365(4) 0.92211(15) -0.3560(3) 0.0640(11) Uani 1 1 d . . .
H1A H 0.2404 0.9345 -0.4161 0.096 Uiso 1 1 calc R . .
H1B H 0.2672 0.9469 -0.3029 0.096 Uiso 1 1 calc R . .
H1C H 0.1658 0.9171 -0.3688 0.096 Uiso 1 1 calc R . .
C2 C 0.4405(4) 0.8739(2) -0.2892(4) 0.0784(14) Uani 1 1 d . . .
H2A H 0.4457 0.8867 -0.3484 0.118 Uiso 1 1 calc R . .
H2B H 0.4794 0.8426 -0.2677 0.118 Uiso 1 1 calc R . .
H2C H 0.4671 0.8991 -0.2364 0.118 Uiso 1 1 calc R . .
C3 C 0.2515(4) 0.81424(17) -0.4225(3) 0.0714(13) Uani 1 1 d . . .
H3A H 0.2559 0.8281 -0.4813 0.107 Uiso 1 1 calc R . .
H3B H 0.1809 0.8076 -0.4370 0.107 Uiso 1 1 calc R . .
H3C H 0.2898 0.7827 -0.4034 0.107 Uiso 1 1 calc R . .
Si2 Si 0.29727(7) 0.83028(3) -0.17481(7) 0.0392(2) Uani 1 1 d . . .
C4 C 0.3893(3) 0.77581(15) -0.1228(3) 0.0653(12) Uani 1 1 d . . .
H4A H 0.3695 0.7480 -0.1705 0.098 Uiso 1 1 calc R . .
H4B H 0.3885 0.7642 -0.0609 0.098 Uiso 1 1 calc R . .
H4C H 0.4572 0.7872 -0.1103 0.098 Uiso 1 1 calc R . .
Si3 Si 0.33365(6) 0.90079(3) -0.06941(6) 0.03256(18) Uani 1 1 d . . .
C5 C 0.2107(2) 0.93480(13) -0.1057(2) 0.0422(8) Uani 1 1 d . . .
H5A H 0.1801 0.9408 -0.1772 0.063 Uiso 1 1 calc R . .
H5B H 0.2226 0.9672 -0.0708 0.063 Uiso 1 1 calc R . .
H5C H 0.1653 0.9141 -0.0882 0.063 Uiso 1 1 calc R . .
Si4 Si 0.41924(6) 0.88272(3) 0.10093(6) 0.03202(18) Uani 1 1 d . . .
C6 C 0.3766(3) 0.82533(14) 0.1477(3) 0.0531(9) Uani 1 1 d . . .
H6A H 0.3053 0.8289 0.1335 0.080 Uiso 1 1 calc R . .
H6B H 0.4166 0.8222 0.2191 0.080 Uiso 1 1 calc R . .
H6C H 0.3859 0.7951 0.1146 0.080 Uiso 1 1 calc R . .
Si5 Si 0.40423(6) 0.96182(3) 0.16573(6) 0.03288(19) Uani 1 1 d . . .
C7 C 0.5105(3) 0.97969(15) 0.2866(2) 0.0477(8) Uani 1 1 d . . .
H7A H 0.4971 1.0130 0.3071 0.072 Uiso 1 1 calc R . .
H7B H 0.5735 0.9808 0.2789 0.072 Uiso 1 1 calc R . .
H7C H 0.5161 0.9546 0.3369 0.072 Uiso 1 1 calc R . .
Si6 Si 0.25446(7) 0.96827(4) 0.18695(7) 0.0443(2) Uani 1 1 d . A .
C8 C 0.1509(3) 0.92366(18) 0.1058(3) 0.0601(11) Uani 1 1 d . . .
H8A H 0.0912 0.9284 0.1186 0.090 Uiso 1 1 calc R . .
H8B H 0.1743 0.8887 0.1208 0.090 Uiso 1 1 calc R . .
H8C H 0.1337 0.9308 0.0361 0.090 Uiso 1 1 calc R . .
Si7 Si 0.19279(9) 1.05014(6) 0.15567(13) 0.0824(5) Uani 1 1 d . . .
C9 C 0.1520(5) 1.0643(3) 0.0191(6) 0.121(2) Uani 1 1 d . A .
H9A H 0.1257 1.0988 0.0047 0.182 Uiso 1 1 calc R . .
H9B H 0.0993 1.0404 -0.0208 0.182 Uiso 1 1 calc R . .
H9C H 0.2099 1.0609 0.0030 0.182 Uiso 1 1 calc R . .
C10 C 0.0816(4) 1.0576(3) 0.1837(6) 0.134(3) Uani 1 1 d . A .
H10A H 0.0570 1.0924 0.1700 0.201 Uiso 1 1 calc R . .
H10B H 0.1009 1.0499 0.2536 0.201 Uiso 1 1 calc R . .
H10C H 0.0283 1.0344 0.1425 0.201 Uiso 1 1 calc R . .
C11A C 0.2880(8) 1.0930(4) 0.2483(9) 0.096(4) Uiso 0.619(18) 1 d P A 1
H11A H 0.2631 1.1278 0.2367 0.143 Uiso 0.619(18) 1 calc PR A 1
H11B H 0.3516 1.0909 0.2417 0.143 Uiso 0.619(18) 1 calc PR A 1
H11C H 0.2991 1.0826 0.3151 0.143 Uiso 0.619(18) 1 calc PR A 1
C11B C 0.2946(11) 1.0995(6) 0.1969(13) 0.080(5) Uiso 0.381(18) 1 d P A 2
H11D H 0.2639 1.1332 0.1811 0.121 Uiso 0.381(18) 1 calc PR A 2
H11E H 0.3379 1.0944 0.1626 0.121 Uiso 0.381(18) 1 calc PR A 2
H11F H 0.3349 1.0968 0.2683 0.121 Uiso 0.381(18) 1 calc PR A 2
Si8 Si 0.58867(6) 0.88580(4) 0.12385(7) 0.0402(2) Uani 1 1 d . B .
C12 C 0.6166(3) 0.85187(16) 0.0280(3) 0.0614(11) Uani 1 1 d . . .
H12A H 0.5701 0.8635 -0.0379 0.092 Uiso 1 1 calc R . .
H12B H 0.6084 0.8154 0.0334 0.092 Uiso 1 1 calc R . .
H12C H 0.6860 0.8590 0.0385 0.092 Uiso 1 1 calc R . .
Si9 Si 0.70378(8) 0.85581(5) 0.28009(9) 0.0586(3) Uani 1 1 d . . .
C13 C 0.6511(5) 0.8610(3) 0.3779(4) 0.115(2) Uani 1 1 d . B .
H13A H 0.7010 0.8482 0.4413 0.173 Uiso 1 1 calc R . .
H13B H 0.5892 0.8410 0.3569 0.173 Uiso 1 1 calc R . .
H13C H 0.6362 0.8965 0.3852 0.173 Uiso 1 1 calc R . .
Si1A Si 0.85266(15) 0.90122(8) 0.35326(18) 0.0564(6) Uani 0.631(5) 1 d PD B 3
C14A C 0.9662(6) 0.8629(3) 0.4099(6) 0.070(2) Uiso 0.631(5) 1 d PD B 3
H14A H 1.0251 0.8850 0.4398 0.105 Uiso 0.631(5) 1 calc PR B 3
H14B H 0.9732 0.8418 0.3594 0.105 Uiso 0.631(5) 1 calc PR B 3
H14C H 0.9614 0.8413 0.4610 0.105 Uiso 0.631(5) 1 calc PR B 3
C15A C 0.8634(6) 0.9463(3) 0.2605(6) 0.077(2) Uiso 0.631(5) 1 d PD B 3
H15A H 0.9260 0.9656 0.2918 0.116 Uiso 0.631(5) 1 calc PR B 3
H15B H 0.8059 0.9694 0.2369 0.116 Uiso 0.631(5) 1 calc PR B 3
H15C H 0.8639 0.9271 0.2046 0.116 Uiso 0.631(5) 1 calc PR B 3
C16A C 0.8575(8) 0.9393(4) 0.4601(7) 0.107(3) Uiso 0.631(5) 1 d PD B 3
H16A H 0.9212 0.9579 0.4890 0.160 Uiso 0.631(5) 1 calc PR B 3
H16B H 0.8527 0.9168 0.5099 0.160 Uiso 0.631(5) 1 calc PR B 3
H16C H 0.8012 0.9632 0.4375 0.160 Uiso 0.631(5) 1 calc PR B 3
Si1B Si 0.8666(3) 0.88903(17) 0.3040(4) 0.0721(15) Uani 0.369(5) 1 d PD B 4
C14B C 0.9661(8) 0.8487(5) 0.3912(8) 0.054(3) Uiso 0.369(5) 1 d PD B 4
H14D H 1.0320 0.8627 0.4025 0.081 Uiso 0.369(5) 1 calc PR B 4
H14E H 0.9597 0.8146 0.3638 0.081 Uiso 0.369(5) 1 calc PR B 4
H14F H 0.9600 0.8473 0.4539 0.081 Uiso 0.369(5) 1 calc PR B 4
C15B C 0.8936(19) 0.8916(11) 0.1953(13) 0.177(11) Uiso 0.369(5) 1 d PD B 4
H15D H 0.9610 0.9057 0.2140 0.266 Uiso 0.369(5) 1 calc PR B 4
H15E H 0.8436 0.9130 0.1448 0.266 Uiso 0.369(5) 1 calc PR B 4
H15F H 0.8906 0.8574 0.1690 0.266 Uiso 0.369(5) 1 calc PR B 4
C16B C 0.865(3) 0.9553(6) 0.342(3) 0.217(15) Uiso 0.369(5) 1 d PD B 4
H16D H 0.9297 0.9713 0.3534 0.325 Uiso 0.369(5) 1 calc PR B 4
H16E H 0.8557 0.9562 0.4028 0.325 Uiso 0.369(5) 1 calc PR B 4
H16F H 0.8103 0.9735 0.2895 0.325 Uiso 0.369(5) 1 calc PR B 4
Si11 Si 0.13536(8) 0.79916(4) -0.21148(9) 0.0567(3) Uani 1 1 d . . .
C17 C 0.1265(5) 0.7333(2) -0.2624(6) 0.115(2) Uani 1 1 d . . .
H17A H 0.0594 0.7195 -0.2783 0.173 Uiso 1 1 calc R . .
H17B H 0.1776 0.7119 -0.2130 0.173 Uiso 1 1 calc R . .
H17C H 0.1380 0.7344 -0.3223 0.173 Uiso 1 1 calc R . .
C18 C 0.0359(3) 0.8397(2) -0.3062(3) 0.0699(13) Uani 1 1 d . . .
H18A H -0.0309 0.8259 -0.3202 0.105 Uiso 1 1 calc R . .
H18B H 0.0457 0.8401 -0.3671 0.105 Uiso 1 1 calc R . .
H18C H 0.0409 0.8742 -0.2808 0.105 Uiso 1 1 calc R . .
C19 C 0.1080(4) 0.7959(2) -0.0998(4) 0.0758(14) Uani 1 1 d . . .
H19A H 0.0398 0.7827 -0.1189 0.114 Uiso 1 1 calc R . .
H19B H 0.1130 0.8297 -0.0716 0.114 Uiso 1 1 calc R . .
H19C H 0.1568 0.7734 -0.0505 0.114 Uiso 1 1 calc R . .
Si12 Si 0.28761(9) 0.94323(8) 0.34913(9) 0.0840(5) Uani 1 1 d . . .
C20 C 0.1633(4) 0.9288(4) 0.3511(4) 0.135(3) Uani 1 1 d . A .
H20A H 0.1742 0.9183 0.4177 0.202 Uiso 1 1 calc R . .
H20B H 0.1299 0.9016 0.3042 0.202 Uiso 1 1 calc R . .
H20C H 0.1209 0.9591 0.3324 0.202 Uiso 1 1 calc R . .
C21 C 0.3471(5) 0.9960(3) 0.4390(4) 0.138(3) Uani 1 1 d . A .
H21A H 0.3601 0.9847 0.5058 0.206 Uiso 1 1 calc R . .
H21B H 0.3015 1.0251 0.4211 0.206 Uiso 1 1 calc R . .
H21C H 0.4107 1.0057 0.4371 0.206 Uiso 1 1 calc R . .
C22 C 0.3677(5) 0.8860(3) 0.3889(5) 0.127(3) Uani 1 1 d . A .
H22A H 0.3792 0.8772 0.4566 0.190 Uiso 1 1 calc R . .
H22B H 0.4325 0.8926 0.3867 0.190 Uiso 1 1 calc R . .
H22C H 0.3339 0.8579 0.3446 0.190 Uiso 1 1 calc R . .
Si13 Si 0.72440(12) 0.76892(6) 0.26715(15) 0.0976(6) Uani 1 1 d . B .
C23 C 0.8045(5) 0.7550(3) 0.2002(7) 0.137(3) Uani 1 1 d . . .
H23A H 0.8115 0.7184 0.1962 0.205 Uiso 1 1 calc R B .
H23B H 0.8711 0.7702 0.2360 0.205 Uiso 1 1 calc R . .
H23C H 0.7726 0.7692 0.1334 0.205 Uiso 1 1 calc R . .
C24 C 0.6015(6) 0.7377(2) 0.1974(8) 0.164(4) Uani 1 1 d . . .
H24A H 0.6119 0.7014 0.1929 0.245 Uiso 1 1 calc R B .
H24B H 0.5693 0.7521 0.1308 0.245 Uiso 1 1 calc R . .
H24C H 0.5581 0.7431 0.2316 0.245 Uiso 1 1 calc R . .
C25 C 0.7939(7) 0.7420(3) 0.3941(7) 0.178(4) Uani 1 1 d . . .
H25A H 0.8029 0.7056 0.3894 0.267 Uiso 1 1 calc R B .
H25B H 0.7552 0.7481 0.4328 0.267 Uiso 1 1 calc R . .
H25C H 0.8599 0.7583 0.4266 0.267 Uiso 1 1 calc R . .

loop_
_atom_site_aniso_label
_atom_site_aniso_U_11
_atom_site_aniso_U_22
_atom_site_aniso_U_33
_atom_site_aniso_U_23
_atom_site_aniso_U_13
_atom_site_aniso_U_12
Zr1 0.0334(6) 0.0371(5) 0.0901(5) 0.0288(4) 0.0366(5) 0.0049(4)
O1 0.0482(12) 0.0312(11) 0.0444(11) -0.0022(9) 0.0285(10) -0.0058(9)
O2 0.0333(10) 0.0318(11) 0.0441(11) 0.0017(9) 0.0190(9) -0.0016(8)
O3 0.0291(11) 0.0416(13) 0.0545(13) 0.0107(10) 0.0145(10) -0.0048(9)
Si1 0.0552(6) 0.0435(5) 0.0449(5) -0.0099(4) 0.0237(4) 0.0016(4)
C1 0.094(3) 0.047(2) 0.057(2) 0.0035(18) 0.038(2) 0.010(2)
C2 0.074(3) 0.092(4) 0.090(3) -0.011(3) 0.054(3) -0.011(3)
C3 0.095(3) 0.062(3) 0.048(2) -0.0185(19) 0.022(2) 0.009(2)
Si2 0.0393(5) 0.0304(4) 0.0453(5) -0.0059(4) 0.0154(4) -0.0014(4)
C4 0.069(3) 0.039(2) 0.075(3) -0.0057(19) 0.018(2) 0.0122(19)
Si3 0.0331(4) 0.0303(4) 0.0359(4) -0.0019(3) 0.0161(3) 0.0004(3)
C5 0.0369(16) 0.0444(19) 0.0431(17) -0.0007(14) 0.0149(14) 0.0097(14)
Si4 0.0260(4) 0.0306(4) 0.0395(4) 0.0050(3) 0.0139(3) -0.0028(3)
C6 0.049(2) 0.043(2) 0.068(2) 0.0140(17) 0.0251(18) -0.0063(16)
Si5 0.0263(4) 0.0400(5) 0.0335(4) -0.0029(3) 0.0137(3) -0.0062(3)
C7 0.0403(18) 0.061(2) 0.0372(16) -0.0075(15) 0.0121(14) -0.0114(16)
Si6 0.0300(4) 0.0663(7) 0.0405(4) -0.0112(4) 0.0186(4) -0.0076(4)
C8 0.0420(19) 0.082(3) 0.059(2) -0.014(2) 0.0235(17) -0.0232(19)
Si7 0.0371(6) 0.0677(8) 0.1352(13) -0.0284(8) 0.0297(7) 0.0049(5)
C9 0.093(4) 0.096(5) 0.182(7) 0.048(5) 0.065(4) 0.037(4)
C10 0.068(3) 0.165(7) 0.173(7) -0.057(6) 0.054(4) 0.034(4)
Si8 0.0278(4) 0.0375(5) 0.0546(5) 0.0093(4) 0.0169(4) 0.0018(3)
C12 0.050(2) 0.057(2) 0.085(3) 0.001(2) 0.036(2) 0.0094(18)
Si9 0.0392(5) 0.0575(7) 0.0707(7) 0.0278(5) 0.0151(5) 0.0107(5)
C13 0.116(5) 0.149(6) 0.082(4) 0.054(4) 0.043(3) 0.048(4)
Si1A 0.0416(10) 0.0573(12) 0.0612(12) 0.0194(10) 0.0129(9) 0.0030(8)
Si1B 0.0383(18) 0.071(3) 0.084(3) 0.028(2) 0.0041(18) 0.0025(16)
Si11 0.0482(6) 0.0467(6) 0.0711(7) -0.0056(5) 0.0213(5) -0.0140(5)
C17 0.098(4) 0.069(4) 0.177(7) -0.047(4) 0.056(4) -0.042(3)
C18 0.043(2) 0.100(4) 0.058(2) 0.001(2) 0.0120(18) -0.009(2)
C19 0.065(3) 0.079(3) 0.083(3) 0.025(3) 0.032(2) -0.012(2)
Si12 0.0507(6) 0.1653(16) 0.0435(6) -0.0084(7) 0.0272(5) -0.0222(8)
C20 0.069(3) 0.280(10) 0.069(3) 0.009(5) 0.042(3) -0.037(5)
C21 0.077(4) 0.267(10) 0.064(3) -0.073(5) 0.026(3) -0.035(5)
C22 0.093(4) 0.200(8) 0.090(4) 0.075(5) 0.041(3) 0.010(5)
Si13 0.0737(9) 0.0562(8) 0.1424(15) 0.0378(9) 0.0260(9) 0.0168(7)
C23 0.093(5) 0.125(6) 0.172(7) -0.013(5) 0.035(5) 0.044(4)
C24 0.108(5) 0.058(4) 0.272(11) 0.038(5) 0.030(6) -0.006(4)
C25 0.197(9) 0.095(5) 0.196(9) 0.087(6) 0.039(7) 0.048(6)

loop_
_atom_type_symbol
_atom_type_description
_atom_type_scat_dispersion_real
_atom_type_scat_dispersion_imag
_atom_type_scat_source
C C 0.0033 0.0016 'International Tables Vol C Tables 4.2.6.8 and 6.1.1.4'
H H 0.0000 0.0000 'International Tables Vol C Tables 4.2.6.8 and 6.1.1.4'
O O 0.0106 0.0060 'International Tables Vol C Tables 4.2.6.8 and 6.1.1.4'
Si Si 0.0817 0.0704 'International Tables Vol C Tables 4.2.6.8 and 6.1.1.4'
Zr Zr -2.9673 0.5597 'International Tables Vol C Tables 4.2.6.8 and 6.1.1.4'

loop_
_geom_angle_atom_site_label_1
_geom_angle_atom_site_label_2
_geom_angle_atom_site_label_3
_geom_angle
_geom_angle_site_symmetry_1
_geom_angle_site_symmetry_3
Zr1 Zr1 O2 126.9(3) 3_675 3_675
Zr1 Zr1 O3 129.1(3) 3_675 .
O2 Zr1 O3 103.83(10) 3_675 .
Zr1 Zr1 O1 84.0(2) 3_675 .
O2 Zr1 O1 95.70(10) 3_675 .
O3 Zr1 O1 95.51(10) . .
Zr1 Zr1 O1 79.6(2) 3_675 3_675
O2 Zr1 O1 94.19(9) 3_675 3_675
O3 Zr1 O1 94.88(11) . 3_675
O1 Zr1 O1 163.52(3) . 3_675
Zr1 Zr1 O2 41.2(2) 3_675 .
O2 Zr1 O2 168.18(5) 3_675 .
O3 Zr1 O2 87.97(10) . .
O1 Zr1 O2 83.74(8) . .
O1 Zr1 O2 83.87(9) 3_675 .
Zr1 Zr1 O3 39.5(2) 3_675 3_675
O2 Zr1 O3 87.51(10) 3_675 3_675
O3 Zr1 O3 168.63(6) . 3_675
O1 Zr1 O3 83.95(9) . 3_675
O1 Zr1 O3 83.36(9) 3_675 3_675
O2 Zr1 O3 80.68(8) . 3_675
Si3 O1 Zr1 137.12(13) . .
Si3 O1 Zr1 129.73(12) . 3_675
Zr1 O1 Zr1 16.48(3) . 3_675
Si5 O2 Zr1 138.59(13) . 3_675
Si5 O2 Zr1 127.18(12) . .
Zr1 O2 Zr1 11.83(5) 3_675 .
Si8 O3 Zr1 134.21(14) . .
Si8 O3 Zr1 132.00(12) . 3_675
Zr1 O3 Zr1 11.37(6) . 3_675
C1 Si1 C2 107.1(2) . .
C1 Si1 C3 109.8(2) . .
C2 Si1 C3 110.1(2) . .
C1 Si1 Si2 110.32(14) . .
C2 Si1 Si2 108.00(17) . .
C3 Si1 Si2 111.45(17) . .
C4 Si2 Si1 109.57(16) . .
C4 Si2 Si11 107.54(15) . .
Si1 Si2 Si11 110.19(5) . .
C4 Si2 Si3 114.08(14) . .
Si1 Si2 Si3 104.69(5) . .
Si11 Si2 Si3 110.76(5) . .
O1 Si3 C5 107.19(15) . .
O1 Si3 Si2 113.32(9) . .
C5 Si3 Si2 105.63(11) . .
O1 Si3 Si4 100.81(9) . .
C5 Si3 Si4 114.54(11) . .
Si2 Si3 Si4 115.28(5) . .
C6 Si4 Si5 117.42(14) . .
C6 Si4 Si8 117.87(13) . .
Si5 Si4 Si8 100.69(4) . .
C6 Si4 Si3 117.02(13) . .
Si5 Si4 Si3 99.41(4) . .
Si8 Si4 Si3 101.25(4) . .
O2 Si5 C7 105.68(14) . .
O2 Si5 Si6 114.87(9) . .
C7 Si5 Si6 107.02(12) . .
O2 Si5 Si4 101.49(8) . .
C7 Si5 Si4 115.81(13) . .
Si6 Si5 Si4 112.01(5) . .
C8 Si6 Si7 108.33(15) . .
C8 Si6 Si5 114.06(14) . .
Si7 Si6 Si5 110.30(6) . .
C8 Si6 Si12 104.03(14) . .
Si7 Si6 Si12 111.30(8) . .
Si5 Si6 Si12 108.71(5) . .
C10 Si7 C11A 102.6(5) . .
C10 Si7 C11B 120.2(6) . .
C11A Si7 C11B 25.6(5) . .
C10 Si7 C9 108.3(3) . .
C11A Si7 C9 118.1(5) . .
C11B Si7 C9 93.4(6) . .
C10 Si7 Si6 111.0(3) . .
C11A Si7 Si6 108.2(3) . .
C11B Si7 Si6 113.4(5) . .
C9 Si7 Si6 108.5(2) . .
O3 Si8 C12 105.45(17) . .
O3 Si8 Si4 99.93(9) . .
C12 Si8 Si4 115.44(14) . .
O3 Si8 Si9 115.07(9) . .
C12 Si8 Si9 107.32(14) . .
Si4 Si8 Si9 113.48(5) . .
C13 Si9 Si1A 101.8(2) . .
C13 Si9 Si13 103.9(2) . .
Si1A Si9 Si13 114.83(8) . .
C13 Si9 Si8 112.16(18) . .
Si1A Si9 Si8 115.26(7) . .
Si13 Si9 Si8 108.17(7) . .
C13 Si9 Si1B 123.3(3) . .
Si1A Si9 Si1B 21.81(12) . .
Si13 Si9 Si1B 102.44(13) . .
Si8 Si9 Si1B 105.65(12) . .
C14A Si1A C16A 102.0(4) . .
C14A Si1A C15A 110.4(4) . .
C16A Si1A C15A 107.6(4) . .
C14A Si1A Si9 115.0(3) . .
C16A Si1A Si9 111.8(4) . .
C15A Si1A Si9 109.7(3) . .
C15B Si1B C14B 104.2(10) . .
C15B Si1B C16B 105.7(14) . .
C14B Si1B C16B 116.3(12) . .
C15B Si1B Si9 117.0(9) . .
C14B Si1B Si9 109.4(5) . .
C16B Si1B Si9 104.7(11) . .
C19 Si11 C18 107.8(2) . .
C19 Si11 C17 108.2(3) . .
C18 Si11 C17 109.0(3) . .
C19 Si11 Si2 112.65(16) . .
C18 Si11 Si2 111.12(15) . .
C17 Si11 Si2 108.0(2) . .
C22 Si12 C20 108.4(4) . .
C22 Si12 C21 109.9(3) . .
C20 Si12 C21 107.5(3) . .
C22 Si12 Si6 112.7(2) . .
C20 Si12 Si6 107.17(19) . .
C21 Si12 Si6 110.9(3) . .
C24 Si13 C25 112.5(4) . .
C24 Si13 C23 107.0(5) . .
C25 Si13 C23 105.8(4) . .
C24 Si13 Si9 110.9(2) . .
C25 Si13 Si9 108.9(3) . .
C23 Si13 Si9 111.7(3) . .

loop_
_geom_bond_atom_site_label_1
_geom_bond_atom_site_label_2
_geom_bond_distance
_geom_bond_site_symmetry_2
Zr1 Zr1 0.5984(11) 3_675
Zr1 O2 1.925(2) 3_675
Zr1 O3 1.932(2) .
Zr1 O1 2.075(2) .
Zr1 O1 2.098(2) 3_675
Zr1 O2 2.334(2) .
Zr1 O3 2.356(2) 3_675
O1 Si3 1.662(2) .
O1 Zr1 2.098(2) 3_675
O2 Si5 1.676(2) .
O2 Zr1 1.925(2) 3_675
O3 Si8 1.670(2) .
O3 Zr1 2.356(2) 3_675
Si1 C1 1.865(4) .
Si1 C2 1.875(5) .
Si1 C3 1.878(4) .
Si1 Si2 2.3421(14) .
Si2 C4 1.901(4) .
Si2 Si11 2.3479(14) .
Si2 Si3 2.3537(12) .
Si3 C5 1.878(3) .
Si3 Si4 2.3616(12) .
Si4 C6 1.886(4) .
Si4 Si5 2.3567(12) .
Si4 Si8 2.3612(12) .
Si5 C7 1.878(3) .
Si5 Si6 2.3546(12) .
Si6 C8 1.901(4) .
Si6 Si7 2.3189(18) .
Si6 Si12 2.3563(16) .
Si7 C10 1.858(6) .
Si7 C11A 1.875(10) .
Si7 C11B 1.881(15) .
Si7 C9 1.905(8) .
Si8 C12 1.878(4) .
Si8 Si9 2.3644(14) .
Si9 C13 1.927(6) .
Si9 Si1A 2.320(2) .
Si9 Si13 2.339(2) .
Si9 Si1B 2.424(4) .
Si1A C14A 1.823(7) .
Si1A C16A 1.864(8) .
Si1A C15A 1.885(7) .
Si1B C15B 1.829(11) .
Si1B C14B 1.832(8) .
Si1B C16B 1.846(11) .
Si11 C19 1.877(5) .
Si11 C18 1.881(5) .
Si11 C17 1.884(6) .
Si12 C22 1.855(8) .
Si12 C20 1.874(5) .
Si12 C21 1.877(7) .
Si13 C24 1.851(7) .
Si13 C25 1.873(8) .
Si13 C23 1.874(8) .

loop_
_geom_torsion_atom_site_label_1
_geom_torsion_atom_site_label_2
_geom_torsion_atom_site_label_3
_geom_torsion_atom_site_label_4
_geom_torsion
_geom_torsion_site_symmetry_1
_geom_torsion_site_symmetry_4
Zr1 Zr1 O1 Si3 -70.8(3) 3_675 .
O2 Zr1 O1 Si3 162.55(19) 3_675 .
O3 Zr1 O1 Si3 58.0(2) . .
O1 Zr1 O1 Si3 -70.8(3) 3_675 .
O2 Zr1 O1 Si3 -29.32(19) . .
O3 Zr1 O1 Si3 -110.6(2) 3_675 .
O2 Zr1 O1 Zr1 -126.6(3) 3_675 3_675
O3 Zr1 O1 Zr1 128.8(3) . 3_675
O1 Zr1 O1 Zr1 0.0 3_675 3_675
O2 Zr1 O1 Zr1 41.5(2) . 3_675
O3 Zr1 O1 Zr1 -39.8(2) 3_675 3_675
Zr1 Zr1 O2 Si5 166.1(3) 3_675 .
O2 Zr1 O2 Si5 166.0(3) 3_675 .
O3 Zr1 O2 Si5 -17.67(16) . .
O1 Zr1 O2 Si5 78.10(15) . .
O1 Zr1 O2 Si5 -112.79(15) 3_675 .
O3 Zr1 O2 Si5 162.96(15) 3_675 .
O2 Zr1 O2 Zr1 -0.013(4) 3_675 3_675
O3 Zr1 O2 Zr1 176.3(4) . 3_675
O1 Zr1 O2 Zr1 -88.0(3) . 3_675
O1 Zr1 O2 Zr1 81.1(3) 3_675 3_675
O3 Zr1 O2 Zr1 -3.1(3) 3_675 3_675
Zr1 Zr1 O3 Si8 84.1(4) 3_675 .
O2 Zr1 O3 Si8 -99.8(2) 3_675 .
O1 Zr1 O3 Si8 -2.6(2) . .
O1 Zr1 O3 Si8 164.62(19) 3_675 .
O2 Zr1 O3 Si8 80.9(2) . .
O3 Zr1 O3 Si8 84.1(4) 3_675 .
O2 Zr1 O3 Zr1 176.0(4) 3_675 3_675
O1 Zr1 O3 Zr1 -86.7(3) . 3_675
O1 Zr1 O3 Zr1 80.5(3) 3_675 3_675
O2 Zr1 O3 Zr1 -3.2(3) . 3_675
O3 Zr1 O3 Zr1 0.000(2) 3_675 3_675
C1 Si1 Si2 C4 -168.3(2) . .
C2 Si1 Si2 C4 -51.5(2) . .
C3 Si1 Si2 C4 69.5(2) . .
C1 Si1 Si2 Si11 73.61(17) . .
C2 Si1 Si2 Si11 -169.67(18) . .
C3 Si1 Si2 Si11 -48.66(18) . .
C1 Si1 Si2 Si3 -45.52(17) . .
C2 Si1 Si2 Si3 71.20(19) . .
C3 Si1 Si2 Si3 -167.79(17) . .
Zr1 O1 Si3 C5 90.6(2) . .
Zr1 O1 Si3 C5 70.2(2) 3_675 .
Zr1 O1 Si3 Si2 -153.25(15) . .
Zr1 O1 Si3 Si2 -173.64(12) 3_675 .
Zr1 O1 Si3 Si4 -29.5(2) . .
Zr1 O1 Si3 Si4 -49.88(16) 3_675 .
C4 Si2 Si3 O1 87.5(2) . .
Si1 Si2 Si3 O1 -32.31(11) . .
Si11 Si2 Si3 O1 -151.05(10) . .
C4 Si2 Si3 C5 -155.5(2) . .
Si1 Si2 Si3 C5 84.74(13) . .
Si11 Si2 Si3 C5 -34.00(13) . .
C4 Si2 Si3 Si4 -27.97(19) . .
Si1 Si2 Si3 Si4 -147.73(5) . .
Si11 Si2 Si3 Si4 93.52(6) . .
O1 Si3 Si4 C6 -164.06(17) . .
C5 Si3 Si4 C6 81.2(2) . .
Si2 Si3 Si4 C6 -41.66(16) . .
O1 Si3 Si4 Si5 68.46(9) . .
C5 Si3 Si4 Si5 -46.24(13) . .
Si2 Si3 Si4 Si5 -169.14(5) . .
O1 Si3 Si4 Si8 -34.52(9) . .
C5 Si3 Si4 Si8 -149.22(13) . .
Si2 Si3 Si4 Si8 87.88(5) . .
Zr1 O2 Si5 C7 85.9(2) 3_675 .
Zr1 O2 Si5 C7 81.65(19) . .
Zr1 O2 Si5 Si6 -156.34(16) 3_675 .
Zr1 O2 Si5 Si6 -160.62(10) . .
Zr1 O2 Si5 Si4 -35.3(2) 3_675 .
Zr1 O2 Si5 Si4 -39.58(14) . .
C6 Si4 Si5 O2 -162.15(15) . .
Si8 Si4 Si5 O2 68.50(9) . .
Si3 Si4 Si5 O2 -34.94(9) . .
C6 Si4 Si5 C7 83.98(19) . .
Si8 Si4 Si5 C7 -45.36(14) . .
Si3 Si4 Si5 C7 -148.81(13) . .
C6 Si4 Si5 Si6 -39.12(15) . .
Si8 Si4 Si5 Si6 -168.47(5) . .
Si3 Si4 Si5 Si6 88.09(5) . .
O2 Si5 Si6 C8 92.03(18) . .
C7 Si5 Si6 C8 -151.0(2) . .
Si4 Si5 Si6 C8 -23.07(17) . .
O2 Si5 Si6 Si7 -30.13(11) . .
C7 Si5 Si6 Si7 86.83(15) . .
Si4 Si5 Si6 Si7 -145.24(6) . .
O2 Si5 Si6 Si12 -152.42(10) . .
C7 Si5 Si6 Si12 -35.45(15) . .
Si4 Si5 Si6 Si12 92.48(7) . .
C8 Si6 Si7 C10 60.0(3) . .
Si5 Si6 Si7 C10 -174.5(3) . .
Si12 Si6 Si7 C10 -53.8(3) . .
C8 Si6 Si7 C11A 171.9(5) . .
Si5 Si6 Si7 C11A -62.6(5) . .
Si12 Si6 Si7 C11A 58.1(5) . .
C8 Si6 Si7 C11B -161.2(7) . .
Si5 Si6 Si7 C11B -35.7(7) . .
Si12 Si6 Si7 C11B 85.0(7) . .
C8 Si6 Si7 C9 -58.9(3) . .
Si5 Si6 Si7 C9 66.6(2) . .
Si12 Si6 Si7 C9 -172.7(2) . .
Zr1 O3 Si8 C12 71.2(2) . .
Zr1 O3 Si8 C12 86.5(2) 3_675 .
Zr1 O3 Si8 Si4 -48.9(2) . .
Zr1 O3 Si8 Si4 -33.59(19) 3_675 .
Zr1 O3 Si8 Si9 -170.79(15) . .
Zr1 O3 Si8 Si9 -155.49(13) 3_675 .
C6 Si4 Si8 O3 -163.94(18) . .
Si5 Si4 Si8 O3 -34.90(10) . .
Si3 Si4 Si8 O3 67.06(10) . .
C6 Si4 Si8 C12 83.6(2) . .
Si5 Si4 Si8 C12 -147.40(16) . .
Si3 Si4 Si8 C12 -45.45(16) . .
C6 Si4 Si8 Si9 -40.92(17) . .
Si5 Si4 Si8 Si9 88.13(6) . .
Si3 Si4 Si8 Si9 -169.92(5) . .
O3 Si8 Si9 C13 89.9(3) . .
C12 Si8 Si9 C13 -153.1(3) . .
Si4 Si8 Si9 C13 -24.4(3) . .
O3 Si8 Si9 Si1A -26.05(15) . .
C12 Si8 Si9 Si1A 90.95(17) . .
Si4 Si8 Si9 Si1A -140.30(10) . .
O3 Si8 Si9 Si13 -156.10(11) . .
C12 Si8 Si9 Si13 -39.10(16) . .
Si4 Si8 Si9 Si13 89.65(8) . .
O3 Si8 Si9 Si1B -46.99(19) . .
C12 Si8 Si9 Si1B 70.0(2) . .
Si4 Si8 Si9 Si1B -161.24(16) . .
C13 Si9 Si1A C14A 101.8(4) . .
Si13 Si9 Si1A C14A -9.7(4) . .
Si8 Si9 Si1A C14A -136.5(3) . .
Si1B Si9 Si1A C14A -68.6(4) . .
C13 Si9 Si1A C16A -13.8(4) . .
Si13 Si9 Si1A C16A -125.4(4) . .
Si8 Si9 Si1A C16A 107.9(4) . .
Si1B Si9 Si1A C16A 175.8(5) . .
C13 Si9 Si1A C15A -133.0(4) . .
Si13 Si9 Si1A C15A 115.4(3) . .
Si8 Si9 Si1A C15A -11.4(3) . .
Si1B Si9 Si1A C15A 56.5(4) . .
C13 Si9 Si1B C15B -168.5(10) . .
Si1A Si9 Si1B C15B -157.2(11) . .
Si13 Si9 Si1B C15B 75.5(10) . .
Si8 Si9 Si1B C15B -37.7(10) . .
C13 Si9 Si1B C14B 73.4(6) . .
Si1A Si9 Si1B C14B 84.7(6) . .
Si13 Si9 Si1B C14B -42.7(5) . .
Si8 Si9 Si1B C14B -155.8(5) . .
C13 Si9 Si1B C16B -51.9(12) . .
Si1A Si9 Si1B C16B -40.7(12) . .
Si13 Si9 Si1B C16B -168.0(12) . .
Si8 Si9 Si1B C16B 78.8(12) . .
C4 Si2 Si11 C19 81.3(2) . .
Si1 Si2 Si11 C19 -159.29(18) . .
Si3 Si2 Si11 C19 -43.93(19) . .
C4 Si2 Si11 C18 -157.5(2) . .
Si1 Si2 Si11 C18 -38.16(18) . .
Si3 Si2 Si11 C18 77.20(18) . .
C4 Si2 Si11 C17 -38.1(3) . .
Si1 Si2 Si11 C17 81.3(3) . .
Si3 Si2 Si11 C17 -163.3(3) . .
C8 Si6 Si12 C22 79.0(3) . .
Si7 Si6 Si12 C22 -164.6(3) . .
Si5 Si6 Si12 C22 -42.9(3) . .
C8 Si6 Si12 C20 -40.3(4) . .
Si7 Si6 Si12 C20 76.2(3) . .
Si5 Si6 Si12 C20 -162.1(3) . .
C8 Si6 Si12 C21 -157.3(3) . .
Si7 Si6 Si12 C21 -40.8(2) . .
Si5 Si6 Si12 C21 80.8(2) . .
C13 Si9 Si13 C24 75.0(4) . .
Si1A Si9 Si13 C24 -174.7(4) . .
Si8 Si9 Si13 C24 -44.4(4) . .
Si1B Si9 Si13 C24 -155.7(4) . .
C13 Si9 Si13 C25 -49.3(4) . .
Si1A Si9 Si13 C25 61.1(4) . .
Si8 Si9 Si13 C25 -168.7(4) . .
Si1B Si9 Si13 C25 80.0(4) . .
C13 Si9 Si13 C23 -165.8(3) . .
Si1A Si9 Si13 C23 -55.4(3) . .
Si8 Si9 Si13 C23 74.9(3) . .
Si1B Si9 Si13 C23 -36.4(3) . .
